data_7117043
loop_
_publ_author_name
'Timothy K. Beng'
'Hironori Takeuchi'
'Manuel Weber'
'Richmond Sarpong'

_publ_section_title
;
 Stereocontrolled synthesis of vicinally functionalized piperidines by
 nucleophilic beta-addition of alkyllithiums to alpha-aryl substituted
 piperidine enecarbamates
;
_journal_name_full Chem.Commun.
_journal_page_first 7653
_journal_paper_doi 10.1039/C5cc01307K
_journal_volume 51
_journal_year 2015
_chemical_formula_sum 'C26 H28 N2 O3'
_chemical_formula_weight 416.50
_chemical_name_common Hiro-40
_chemical_name_systematic compound11
_space_group.centring_type P

_space_group_crystal_system monoclinic
_space_group_IT_number 14
_space_group_name_Hall '-P 2ybc'
_space_group_name_H-M_alt 'P 1 21/c 1'
_symmetry_space_group_name_Hall '-P 2ybc'
_symmetry_space_group_name_H-M 'P 1 21/c 1'
_atom_sites_solution_hydrogens geom
_atom_sites_solution_primary iterative
_atom_sites_solution_secondary difmap
_audit_creation_method SHELXL-2014/7
_audit_update_record
;
2015-02-09 deposited with the CCDC.
2015-03-24 downloaded from the CCDC.
;
_cell_angle_alpha 90
_cell_angle_beta 97.430(2)
_cell_angle_gamma 90
_cell_formula_units_Z 4
_cell_length_a 7.2482(8)
_cell_length_b 12.3730(13)
_cell_length_c 24.270(3)
_cell_measurement_reflns_used 9926
_cell_measurement_temperature 100(2)
_cell_measurement_theta_max 25.38
_cell_measurement_theta_min 2.36
_cell_volume 2158.3(4)
_computing_cell_refinement 'Bruker SAINT'
_computing_data_collection 'Bruker APEX2'
_computing_data_reduction 'Bruker SAINT'
_computing_molecular_graphics ORTEP-32
_computing_publication_material WinGX
_computing_structure_refinement SHELXL-2014
_computing_structure_solution SHELXT
_diffrn_ambient_temperature 100(2)
_diffrn_detector_area_resol_mean 8.366
_diffrn_measured_fraction_theta_full 1.000
_diffrn_measured_fraction_theta_max 0.998
_diffrn_measurement_device_type 'Bruker APEX-I CCD'
_diffrn_measurement_method 'phi and omega scans'
_diffrn_radiation_type MoK\a
_diffrn_radiation_wavelength 0.71073
_diffrn_reflns_av_R_equivalents 0.0388
_diffrn_reflns_av_unetI/netI 0.0242
_diffrn_reflns_Laue_measured_fraction_full 1.000
_diffrn_reflns_Laue_measured_fraction_max 0.998
_diffrn_reflns_limit_h_max 8
_diffrn_reflns_limit_h_min -8
_diffrn_reflns_limit_k_max 14
_diffrn_reflns_limit_k_min -14
_diffrn_reflns_limit_l_max 28
_diffrn_reflns_limit_l_min -29
_diffrn_reflns_number 27272
_diffrn_reflns_point_group_measured_fraction_full 1.000
_diffrn_reflns_point_group_measured_fraction_max 0.998
_diffrn_reflns_theta_full 25.000
_diffrn_reflns_theta_max 25.412
_diffrn_reflns_theta_min 1.692
_diffrn_source 'fine focus sealed tube'
_exptl_absorpt_coefficient_mu 0.084
_exptl_absorpt_correction_T_max 0.928
_exptl_absorpt_correction_T_min 0.854
_exptl_absorpt_correction_type multi-scan
_exptl_absorpt_process_details SADABS
_exptl_crystal_colour colorless
_exptl_crystal_density_diffrn 1.282
_exptl_crystal_description rod
_exptl_crystal_F_000 888
_exptl_crystal_size_max 0.100
_exptl_crystal_size_mid 0.070
_exptl_crystal_size_min 0.050
_refine_diff_density_max 0.170
_refine_diff_density_min -0.214
_refine_diff_density_rms 0.043
_refine_ls_extinction_coef .
_refine_ls_extinction_method none
_refine_ls_goodness_of_fit_ref 1.054
_refine_ls_hydrogen_treatment constr
_refine_ls_matrix_type full
_refine_ls_number_parameters 283
_refine_ls_number_reflns 3962
_refine_ls_number_restraints 0
_refine_ls_restrained_S_all 1.054
_refine_ls_R_factor_all 0.0508
_refine_ls_R_factor_gt 0.0390
_refine_ls_shift/su_max 0.001
_refine_ls_shift/su_mean 0.000
_refine_ls_structure_factor_coef Fsqd
_refine_ls_weighting_details 'w=1/[\s^2^(Fo^2^)+(0.0425P)^2^+0.9412P] where P=(Fo^2^+2Fc^2^)/3'
_refine_ls_weighting_scheme calc
_refine_ls_wR_factor_gt 0.0910
_refine_ls_wR_factor_ref 0.1016
_reflns_Friedel_coverage 0.000
_reflns_Friedel_fraction_full .
_reflns_Friedel_fraction_max .
_reflns_number_gt 3230
_reflns_number_total 3962
_reflns_threshold_expression 'I > 2\s(I)'
_cod_data_source_file c5cc01307k2.cif
_cod_data_source_block sarpong98
_cod_depositor_comments
;
The following automatic conversions were performed:

'_space_group.centring_type' value 'primitive' was replaced with the
value 'P' as specified in the replacement file
'/home/antanas/src/cod-tools/trunk/data/replacement-values/replacement_values.lst'.

Automatic conversion script
Id: cif_fix_values 5642 2017-10-24 12:04:52Z antanas 
;
_cod_database_code 7117043
_shelx_shelxl_version_number 2014/7
_shelx_space_group_comment
; 
The symmetry employed for this shelxl refinement is uniquely defined 
by the following loop, which should always be used as a source of 
symmetry information in preference to the above space-group names. 
They are only intended as comments. 
;
_shelx_estimated_absorpt_t_min 0.992
_shelx_estimated_absorpt_t_max 0.996

loop_
_space_group_symop_operation_xyz
'x, y, z'
'-x, y+1/2, -z+1/2'
'-x, -y, -z'
'x, -y-1/2, z-1/2'

loop_
_atom_site_label
_atom_site_type_symbol
_atom_site_fract_x
_atom_site_fract_y
_atom_site_fract_z
_atom_site_U_iso_or_equiv
_atom_site_adp_type
_atom_site_occupancy
_atom_site_site_symmetry_order
_atom_site_calc_flag
_atom_site_refinement_flags_posn
_atom_site_refinement_flags_adp
_atom_site_refinement_flags_occupancy
_atom_site_disorder_assembly
_atom_site_disorder_group
C1 C 0.47404(19) 0.31995(12) 0.53200(6) 0.0226(3) Uani 1 1 d . . . . .
H1A H 0.5104 0.3846 0.5548 0.027 Uiso 1 1 calc R U . . .
H1B H 0.4910 0.3367 0.4931 0.027 Uiso 1 1 calc R U . . .
C2 C 0.5993(2) 0.22632(13) 0.55245(6) 0.0261(4) Uani 1 1 d . . . . .
H2A H 0.7312 0.2487 0.5546 0.031 Uiso 1 1 calc R U . . .
H2B H 0.5785 0.1652 0.5261 0.031 Uiso 1 1 calc R U . . .
C3 C 0.5576(2) 0.19089(13) 0.60943(6) 0.0259(3) Uani 1 1 d . . . . .
H3A H 0.5914 0.2502 0.6362 0.031 Uiso 1 1 calc R U . . .
H3B H 0.6367 0.1279 0.6216 0.031 Uiso 1 1 calc R U . . .
C4 C 0.3530(2) 0.16036(12) 0.61112(6) 0.0210(3) Uani 1 1 d . . . . .
H4 H 0.3392 0.1567 0.6515 0.025 Uiso 1 1 calc R U . . .
C5 C 0.2253(2) 0.25500(12) 0.58814(6) 0.0194(3) Uani 1 1 d . . . . .
H5 H 0.0967 0.2248 0.5800 0.023 Uiso 1 1 calc R U . . .
C6 C 0.13859(19) 0.32194(12) 0.49430(6) 0.0201(3) Uani 1 1 d . . . . .
C7 C 0.19266(19) 0.36053(12) 0.43990(6) 0.0192(3) Uani 1 1 d . . . . .
C8 C 0.18403(19) 0.46995(12) 0.42731(6) 0.0208(3) Uani 1 1 d . . . . .
H8 H 0.1504 0.5204 0.4538 0.025 Uiso 1 1 calc R U . . .
C9 C 0.22446(19) 0.50576(12) 0.37607(6) 0.0215(3) Uani 1 1 d . . . . .
H9 H 0.2194 0.5805 0.3671 0.026 Uiso 1 1 calc R U . . .
C10 C 0.27219(19) 0.43030(12) 0.33846(6) 0.0199(3) Uani 1 1 d . . . . .
C11 C 0.2800(2) 0.32088(12) 0.34952(6) 0.0231(3) Uani 1 1 d . . . . .
H11 H 0.3119 0.2708 0.3226 0.028 Uiso 1 1 calc R U . . .
C12 C 0.2400(2) 0.28592(12) 0.40088(6) 0.0239(3) Uani 1 1 d . . . . .
H12 H 0.2447 0.2110 0.4096 0.029 Uiso 1 1 calc R U . . .
C13 C 0.2863(2) 0.04753(12) 0.58730(6) 0.0235(3) Uani 1 1 d . . . . .
C14 C 0.4341(2) -0.03848(13) 0.60571(7) 0.0311(4) Uani 1 1 d . . . . .
H14A H 0.3846 -0.1103 0.5951 0.047 Uiso 1 1 calc R U . . .
H14B H 0.4670 -0.0352 0.6461 0.047 Uiso 1 1 calc R U . . .
H14C H 0.5452 -0.0248 0.5876 0.047 Uiso 1 1 calc R U . . .
C15 C 0.2400(2) 0.04370(13) 0.52382(6) 0.0273(4) Uani 1 1 d . . . . .
H15A H 0.1997 -0.0294 0.5123 0.041 Uiso 1 1 calc R U . . .
H15B H 0.3509 0.0629 0.5067 0.041 Uiso 1 1 calc R U . . .
H15C H 0.1400 0.0952 0.5119 0.041 Uiso 1 1 calc R U . . .
C16 C 0.1092(2) 0.01615(13) 0.61240(7) 0.0285(4) Uani 1 1 d . . . . .
H16A H 0.0116 0.0697 0.6016 0.043 Uiso 1 1 calc R U . . .
H16B H 0.1366 0.0139 0.6530 0.043 Uiso 1 1 calc R U . . .
H16C H 0.0666 -0.0552 0.5986 0.043 Uiso 1 1 calc R U . . .
C17 C 0.21613(19) 0.34551(12) 0.63062(6) 0.0200(3) Uani 1 1 d . . . . .
C18 C 0.1656(2) 0.31678(12) 0.68345(6) 0.0231(3) Uani 1 1 d . . . . .
H18 H 0.1411 0.2432 0.6911 0.028 Uiso 1 1 calc R U . . .
C19 C 0.1515(2) 0.39290(12) 0.72339(6) 0.0238(3) Uani 1 1 d . . . . .
H19 H 0.1188 0.3713 0.7584 0.029 Uiso 1 1 calc R U . . .
C20 C 0.18486(19) 0.50316(12) 0.71349(6) 0.0208(3) Uani 1 1 d . . . . .
C21 C 0.1716(2) 0.58437(13) 0.75406(6) 0.0237(3) Uani 1 1 d . . . . .
H21 H 0.1427 0.5645 0.7898 0.028 Uiso 1 1 calc R U . . .
C22 C 0.1997(2) 0.69030(13) 0.74255(6) 0.0253(3) Uani 1 1 d . . . . .
H22 H 0.1924 0.7435 0.7704 0.030 Uiso 1 1 calc R U . . .
C23 C 0.2396(2) 0.72141(13) 0.68945(6) 0.0265(3) Uani 1 1 d . . . . .
H23 H 0.2577 0.7956 0.6815 0.032 Uiso 1 1 calc R U . . .
C24 C 0.2523(2) 0.64513(12) 0.64924(6) 0.0230(3) Uani 1 1 d . . . . .
H24 H 0.2775 0.6670 0.6134 0.028 Uiso 1 1 calc R U . . .
C25 C 0.22855(19) 0.53428(12) 0.66032(6) 0.0200(3) Uani 1 1 d . . . . .
C26 C 0.24331(19) 0.45261(12) 0.61991(6) 0.0199(3) Uani 1 1 d . . . . .
H26 H 0.2730 0.4730 0.5844 0.024 Uiso 1 1 calc R U . . .
N1 N 0.27659(16) 0.29547(10) 0.53488(5) 0.0193(3) Uani 1 1 d . . . . .
N2 N 0.31560(17) 0.46827(11) 0.28421(5) 0.0256(3) Uani 1 1 d . . . . .
O1 O -0.02760(14) 0.31427(9) 0.49938(4) 0.0296(3) Uani 1 1 d . . . . .
O2 O 0.34583(16) 0.40014(10) 0.24978(4) 0.0349(3) Uani 1 1 d . . . . .
O3 O 0.32024(18) 0.56586(10) 0.27598(5) 0.0395(3) Uani 1 1 d . . . . .

loop_
_atom_site_aniso_label
_atom_site_aniso_U_11
_atom_site_aniso_U_22
_atom_site_aniso_U_33
_atom_site_aniso_U_23
_atom_site_aniso_U_13
_atom_site_aniso_U_12
C1 0.0185(7) 0.0305(8) 0.0191(8) 0.0010(6) 0.0043(6) -0.0040(6)
C2 0.0180(7) 0.0345(9) 0.0263(9) 0.0009(7) 0.0041(6) -0.0016(6)
C3 0.0217(8) 0.0316(9) 0.0238(8) 0.0038(7) 0.0009(6) 0.0006(6)
C4 0.0255(8) 0.0245(8) 0.0139(7) 0.0004(6) 0.0053(6) 0.0004(6)
C5 0.0203(7) 0.0252(8) 0.0136(7) 0.0005(6) 0.0053(6) -0.0022(6)
C6 0.0189(7) 0.0235(8) 0.0183(8) -0.0002(6) 0.0042(6) -0.0010(6)
C7 0.0139(7) 0.0269(8) 0.0165(7) -0.0002(6) 0.0010(5) -0.0014(6)
C8 0.0178(7) 0.0267(8) 0.0179(8) -0.0024(6) 0.0025(6) 0.0008(6)
C9 0.0192(7) 0.0244(8) 0.0205(8) 0.0020(6) 0.0014(6) -0.0001(6)
C10 0.0155(7) 0.0308(8) 0.0131(7) 0.0018(6) 0.0008(6) -0.0009(6)
C11 0.0256(8) 0.0270(8) 0.0172(8) -0.0041(6) 0.0045(6) 0.0000(6)
C12 0.0265(8) 0.0225(8) 0.0232(8) 0.0004(6) 0.0056(6) -0.0002(6)
C13 0.0276(8) 0.0243(8) 0.0199(8) -0.0010(6) 0.0083(6) -0.0003(6)
C14 0.0389(10) 0.0291(9) 0.0270(9) 0.0004(7) 0.0106(7) 0.0039(7)
C15 0.0321(9) 0.0289(8) 0.0222(8) -0.0044(6) 0.0081(7) -0.0040(7)
C16 0.0341(9) 0.0272(8) 0.0261(9) -0.0004(7) 0.0109(7) -0.0058(7)
C17 0.0178(7) 0.0245(8) 0.0179(8) -0.0007(6) 0.0033(6) -0.0001(6)
C18 0.0255(8) 0.0244(8) 0.0206(8) 0.0022(6) 0.0073(6) 0.0002(6)
C19 0.0250(8) 0.0319(8) 0.0154(8) 0.0030(6) 0.0062(6) 0.0012(6)
C20 0.0167(7) 0.0278(8) 0.0178(8) -0.0009(6) 0.0016(6) 0.0006(6)
C21 0.0219(8) 0.0326(9) 0.0168(8) -0.0013(6) 0.0032(6) 0.0013(6)
C22 0.0229(8) 0.0297(8) 0.0232(8) -0.0068(6) 0.0026(6) 0.0017(6)
C23 0.0260(8) 0.0255(8) 0.0275(9) -0.0016(7) 0.0020(7) -0.0005(6)
C24 0.0214(8) 0.0275(8) 0.0203(8) 0.0018(6) 0.0033(6) -0.0014(6)
C25 0.0141(7) 0.0279(8) 0.0177(7) 0.0010(6) 0.0008(6) -0.0007(6)
C26 0.0184(7) 0.0273(8) 0.0144(7) 0.0007(6) 0.0034(6) -0.0004(6)
N1 0.0174(6) 0.0257(7) 0.0155(6) 0.0011(5) 0.0042(5) -0.0016(5)
N2 0.0216(7) 0.0368(8) 0.0184(7) 0.0043(6) 0.0028(5) 0.0018(6)
O1 0.0193(6) 0.0471(7) 0.0230(6) 0.0071(5) 0.0052(4) -0.0003(5)
O2 0.0432(7) 0.0462(7) 0.0166(6) -0.0040(5) 0.0084(5) -0.0044(6)
O3 0.0525(8) 0.0350(7) 0.0343(7) 0.0152(5) 0.0182(6) 0.0103(6)

loop_
_atom_type_symbol
_atom_type_description
_atom_type_scat_dispersion_real
_atom_type_scat_dispersion_imag
_atom_type_scat_source
C C 0.0033 0.0016 'International Tables Vol C Tables 4.2.6.8 and 6.1.1.4'
H H 0.0000 0.0000 'International Tables Vol C Tables 4.2.6.8 and 6.1.1.4'
N N 0.0061 0.0033 'International Tables Vol C Tables 4.2.6.8 and 6.1.1.4'
O O 0.0106 0.0060 'International Tables Vol C Tables 4.2.6.8 and 6.1.1.4'

loop_
_geom_angle_atom_site_label_1
_geom_angle_atom_site_label_2
_geom_angle_atom_site_label_3
_geom_angle
_geom_angle_site_symmetry_1
_geom_angle_site_symmetry_3
N1 C1 C2 111.83(12) . .
N1 C1 H1A 109.3 . .
C2 C1 H1A 109.3 . .
N1 C1 H1B 109.3 . .
C2 C1 H1B 109.3 . .
H1A C1 H1B 107.9 . .
C1 C2 C3 109.75(12) . .
C1 C2 H2A 109.7 . .
C3 C2 H2A 109.7 . .
C1 C2 H2B 109.7 . .
C3 C2 H2B 109.7 . .
H2A C2 H2B 108.2 . .
C2 C3 C4 113.71(12) . .
C2 C3 H3A 108.8 . .
C4 C3 H3A 108.8 . .
C2 C3 H3B 108.8 . .
C4 C3 H3B 108.8 . .
H3A C3 H3B 107.7 . .
C3 C4 C5 109.77(12) . .
C3 C4 C13 117.60(12) . .
C5 C4 C13 113.55(12) . .
C3 C4 H4 104.9 . .
C5 C4 H4 104.9 . .
C13 C4 H4 104.9 . .
N1 C5 C17 112.28(12) . .
N1 C5 C4 111.35(11) . .
C17 C5 C4 112.73(11) . .
N1 C5 H5 106.7 . .
C17 C5 H5 106.7 . .
C4 C5 H5 106.7 . .
O1 C6 N1 123.42(13) . .
O1 C6 C7 118.85(13) . .
N1 C6 C7 117.72(12) . .
C8 C7 C12 120.24(13) . .
C8 C7 C6 119.61(13) . .
C12 C7 C6 120.03(13) . .
C9 C8 C7 120.03(14) . .
C9 C8 H8 120.0 . .
C7 C8 H8 120.0 . .
C10 C9 C8 118.48(14) . .
C10 C9 H9 120.8 . .
C8 C9 H9 120.8 . .
C11 C10 C9 122.84(14) . .
C11 C10 N2 118.67(13) . .
C9 C10 N2 118.49(13) . .
C10 C11 C12 118.26(14) . .
C10 C11 H11 120.9 . .
C12 C11 H11 120.9 . .
C11 C12 C7 120.14(14) . .
C11 C12 H12 119.9 . .
C7 C12 H12 119.9 . .
C15 C13 C14 108.93(12) . .
C15 C13 C16 107.72(13) . .
C14 C13 C16 107.24(13) . .
C15 C13 C4 114.56(12) . .
C14 C13 C4 109.90(13) . .
C16 C13 C4 108.22(12) . .
C13 C14 H14A 109.5 . .
C13 C14 H14B 109.5 . .
H14A C14 H14B 109.5 . .
C13 C14 H14C 109.5 . .
H14A C14 H14C 109.5 . .
H14B C14 H14C 109.5 . .
C13 C15 H15A 109.5 . .
C13 C15 H15B 109.5 . .
H15A C15 H15B 109.5 . .
C13 C15 H15C 109.5 . .
H15A C15 H15C 109.5 . .
H15B C15 H15C 109.5 . .
C13 C16 H16A 109.5 . .
C13 C16 H16B 109.5 . .
H16A C16 H16B 109.5 . .
C13 C16 H16C 109.5 . .
H16A C16 H16C 109.5 . .
H16B C16 H16C 109.5 . .
C26 C17 C18 118.21(13) . .
C26 C17 C5 124.11(13) . .
C18 C17 C5 117.57(13) . .
C19 C18 C17 121.25(14) . .
C19 C18 H18 119.4 . .
C17 C18 H18 119.4 . .
C18 C19 C20 121.07(14) . .
C18 C19 H19 119.5 . .
C20 C19 H19 119.5 . .
C19 C20 C21 122.55(14) . .
C19 C20 C25 118.66(13) . .
C21 C20 C25 118.77(14) . .
C22 C21 C20 120.95(14) . .
C22 C21 H21 119.5 . .
C20 C21 H21 119.5 . .
C21 C22 C23 120.28(14) . .
C21 C22 H22 119.9 . .
C23 C22 H22 119.9 . .
C24 C23 C22 120.25(15) . .
C24 C23 H23 119.9 . .
C22 C23 H23 119.9 . .
C23 C24 C25 120.83(14) . .
C23 C24 H24 119.6 . .
C25 C24 H24 119.6 . .
C24 C25 C20 118.89(13) . .
C24 C25 C26 122.46(13) . .
C20 C25 C26 118.64(13) . .
C17 C26 C25 122.09(13) . .
C17 C26 H26 119.0 . .
C25 C26 H26 119.0 . .
C6 N1 C1 123.24(12) . .
C6 N1 C5 118.27(11) . .
C1 N1 C5 117.85(11) . .
O3 N2 O2 123.74(13) . .
O3 N2 C10 118.34(13) . .
O2 N2 C10 117.93(13) . .

loop_
_geom_bond_atom_site_label_1
_geom_bond_atom_site_label_2
_geom_bond_distance
_geom_bond_site_symmetry_2
C1 N1 1.4733(18) .
C1 C2 1.515(2) .
C1 H1A 0.9900 .
C1 H1B 0.9900 .
C2 C3 1.518(2) .
C2 H2A 0.9900 .
C2 H2B 0.9900 .
C3 C4 1.536(2) .
C3 H3A 0.9900 .
C3 H3B 0.9900 .
C4 C5 1.551(2) .
C4 C13 1.564(2) .
C4 H4 1.0000 .
C5 N1 1.4781(18) .
C5 C17 1.529(2) .
C5 H5 1.0000 .
C6 O1 1.2303(17) .
C6 N1 1.3502(18) .
C6 C7 1.5028(19) .
C7 C8 1.388(2) .
C7 C12 1.397(2) .
C8 C9 1.387(2) .
C8 H8 0.9500 .
C9 C10 1.381(2) .
C9 H9 0.9500 .
C10 C11 1.380(2) .
C10 N2 1.4700(18) .
C11 C12 1.385(2) .
C11 H11 0.9500 .
C12 H12 0.9500 .
C13 C15 1.535(2) .
C13 C14 1.535(2) .
C13 C16 1.540(2) .
C14 H14A 0.9800 .
C14 H14B 0.9800 .
C14 H14C 0.9800 .
C15 H15A 0.9800 .
C15 H15B 0.9800 .
C15 H15C 0.9800 .
C16 H16A 0.9800 .
C16 H16B 0.9800 .
C16 H16C 0.9800 .
C17 C26 1.369(2) .
C17 C18 1.424(2) .
C18 C19 1.365(2) .
C18 H18 0.9500 .
C19 C20 1.411(2) .
C19 H19 0.9500 .
C20 C21 1.419(2) .
C20 C25 1.421(2) .
C21 C22 1.361(2) .
C21 H21 0.9500 .
C22 C23 1.410(2) .
C22 H22 0.9500 .
C23 C24 1.369(2) .
C23 H23 0.9500 .
C24 C25 1.413(2) .
C24 H24 0.9500 .
C25 C26 1.422(2) .
C26 H26 0.9500 .
N2 O3 1.2250(17) .
N2 O2 1.2265(17) .
